data_4118341
loop_
_publ_author_name
'Md. Alamgir Hossain'
'Musabbir A. Saeed'
'Avijit Pramanik'
'Bryan M. Wong'
'Syed A. Haque'
'Douglas R. Powell'

_publ_contact_author_address
;Department of Chemistry and Biochemistry 
Jackson State University
Jackson, MS 39212
USA
;
_publ_contact_author_email alamgir@chem.jsums.edu
_publ_contact_author_fax 6019793674
_publ_contact_author_name 'Dr. Md. Alamgir Hossain'
_publ_contact_author_phone 6019793748
_publ_section_title
;
 A Self-Assembled Fluoride-Water Cyclic Cluster of [F(H2O)]44- in a
 Molecular Box
;
_journal_name_full 'Journal of the American Chemical Society'
_journal_page_first 11892
_journal_page_last 11895
_journal_paper_doi 10.1021/ja3043855
_journal_volume 134
_journal_year 2012
_chemical_formula_moiety 'C26 H52 N6 S2, 2(F6 Si), 10(H2 O), 2(F)'
_chemical_formula_sum 'C26 H72 F14 N6 O10 S2 Si2'
_chemical_formula_weight 1015.20
_space_group_IT_number 2
_symmetry_cell_setting triclinic
_symmetry_space_group_name_Hall '-P 1'
_symmetry_space_group_name_H-M 'P -1'
_atom_sites_solution_hydrogens geom
_atom_sites_solution_primary direct
_atom_sites_solution_secondary difmap
_audit_creation_method SHELXL-97
_cell_angle_alpha 66.443(4)
_cell_angle_beta 88.215(4)
_cell_angle_gamma 71.224(5)
_cell_formula_units_Z 2
_cell_length_a 12.419(2)
_cell_length_b 13.116(2)
_cell_length_c 15.871(3)
_cell_measurement_reflns_used 5649
_cell_measurement_temperature 100(2)
_cell_measurement_theta_max 28.19
_cell_measurement_theta_min 2.65
_cell_volume 2229.4(7)
_computing_cell_refinement 'SAINT (Bruker, 2007)'
_computing_data_collection 'SMART (Bruker, 2007)'
_computing_data_reduction 'SAINT (Bruker, 2007)'
_computing_molecular_graphics 'SHELXTL (Sheldrick, 2008)'
_computing_publication_material 'SHELXTL (Sheldrick, 2008)'
_computing_structure_refinement 'SHELXTL (Sheldrick, 2008)'
_computing_structure_solution 'SHELXTL (Sheldrick, 2008)'
_diffrn_ambient_temperature 100(2)
_diffrn_measured_fraction_theta_full 1.000
_diffrn_measured_fraction_theta_max 1.000
_diffrn_measurement_device_type 'CCD area detector'
_diffrn_measurement_method '\f and \w scans'
_diffrn_radiation_monochromator graphite
_diffrn_radiation_source 'fine-focus sealed tube'
_diffrn_radiation_type MoK\a
_diffrn_radiation_wavelength 0.71073
_diffrn_reflns_av_R_equivalents 0.0622
_diffrn_reflns_av_sigmaI/netI 0.0649
_diffrn_reflns_limit_h_max 15
_diffrn_reflns_limit_h_min -15
_diffrn_reflns_limit_k_max 16
_diffrn_reflns_limit_k_min -16
_diffrn_reflns_limit_l_max 19
_diffrn_reflns_limit_l_min -19
_diffrn_reflns_number 36190
_diffrn_reflns_theta_full 25.25
_diffrn_reflns_theta_max 26.00
_diffrn_reflns_theta_min 1.41
_exptl_absorpt_coefficient_mu 0.286
_exptl_absorpt_correction_T_max 0.9583
_exptl_absorpt_correction_T_min 0.9039
_exptl_absorpt_correction_type multi-scan
_exptl_absorpt_process_details 'SADABS (Sheldrick, 2001)'
_exptl_crystal_colour colorless
_exptl_crystal_density_diffrn 1.512
_exptl_crystal_description prism
_exptl_crystal_F_000 1072
_exptl_crystal_size_max 0.36
_exptl_crystal_size_mid 0.34
_exptl_crystal_size_min 0.15
_platon_squeeze_details ' '
_refine_diff_density_max 0.515
_refine_diff_density_min -0.692
_refine_diff_density_rms 0.078
_refine_ls_extinction_method none
_refine_ls_goodness_of_fit_ref 1.002
_refine_ls_hydrogen_treatment constr
_refine_ls_matrix_type full
_refine_ls_number_parameters 469
_refine_ls_number_reflns 8772
_refine_ls_number_restraints 0
_refine_ls_restrained_S_all 1.002
_refine_ls_R_factor_all 0.0926
_refine_ls_R_factor_gt 0.0669
_refine_ls_shift/su_max 0.000
_refine_ls_shift/su_mean 0.000
_refine_ls_structure_factor_coef Fsqd
_refine_ls_weighting_details 'calc w=1/[\s^2^(Fo^2^)+(0.0880P)^2^+3.3000P] where P=(Fo^2^+2Fc^2^)/3'
_refine_ls_weighting_scheme calc
_refine_ls_wR_factor_gt 0.1700
_refine_ls_wR_factor_ref 0.1837
_reflns_number_gt 6231
_reflns_number_total 8772
_reflns_threshold_expression I>2\s(I)
_cod_data_source_file ja3043855_si_002.cif
_cod_data_source_block 11106
_cod_depositor_comments
;
The following automatic conversions were performed:

data name '_iucr_refine_instruction_details' was replaced with
'_iucr_refine_instructions_details' as specified in the replacement
file 'data/replacement-values/replacement_tags.lst'.

Automatic conversion script
Id: cif_correct_tags 9268 2022-04-12 08:56:07Z antanas 
;
_cod_original_cell_volume 2229.4(6)
_cod_database_code 4118341

loop_
_symmetry_equiv_pos_as_xyz
'x, y, z'
'-x, -y, -z'

loop_
_atom_site_label
_atom_site_type_symbol
_atom_site_fract_x
_atom_site_fract_y
_atom_site_fract_z
_atom_site_U_iso_or_equiv
_atom_site_adp_type
_atom_site_occupancy
_atom_site_symmetry_multiplicity
_atom_site_calc_flag
_atom_site_refinement_flags
_atom_site_disorder_assembly
_atom_site_disorder_group
S1 S 0.39185(7) 0.50663(8) 0.90626(6) 0.0212(2) Uani 1 1 d . . .
S2 S 0.21724(7) 0.58731(8) 0.12188(6) 0.0232(2) Uani 1 1 d . . .
N1 N 0.5365(2) 0.1916(3) 0.59449(19) 0.0171(6) Uani 1 1 d . . .
H1 H 0.5743 0.2462 0.5708 0.020 Uiso 1 1 calc R . .
C2 C 0.4834(3) 0.2051(3) 0.6772(2) 0.0216(8) Uani 1 1 d . . .
H2A H 0.4609 0.1353 0.7133 0.026 Uiso 1 1 calc R . .
H2B H 0.4133 0.2758 0.6563 0.026 Uiso 1 1 calc R . .
C3 C 0.5645(3) 0.2173(3) 0.7382(2) 0.0181(7) Uani 1 1 d . . .
H3A H 0.5880 0.2865 0.7023 0.022 Uiso 1 1 calc R . .
H3B H 0.6340 0.1460 0.7605 0.022 Uiso 1 1 calc R . .
C4 C 0.5071(3) 0.2328(3) 0.8203(2) 0.0172(7) Uani 1 1 d . . .
H4A H 0.4296 0.2929 0.7989 0.021 Uiso 1 1 calc R . .
H4B H 0.4991 0.1572 0.8638 0.021 Uiso 1 1 calc R . .
N5 N 0.5782(2) 0.2711(3) 0.86813(18) 0.0176(6) Uani 1 1 d . . .
H5A H 0.5768 0.3458 0.8293 0.021 Uiso 1 1 calc R . .
H5B H 0.6528 0.2212 0.8787 0.021 Uiso 1 1 calc R . .
C6 C 0.5400(3) 0.2725(3) 0.9585(2) 0.0223(8) Uani 1 1 d . . .
H6A H 0.5435 0.1918 1.0012 0.027 Uiso 1 1 calc R . .
H6B H 0.5935 0.2952 0.9865 0.027 Uiso 1 1 calc R . .
C7 C 0.4211(3) 0.3561(3) 0.9481(2) 0.0195(7) Uani 1 1 d . . .
C8 C 0.3247(3) 0.3288(3) 0.9710(2) 0.0233(8) Uani 1 1 d . . .
H8 H 0.3235 0.2503 0.9963 0.028 Uiso 1 1 calc R . .
C9 C 0.2268(3) 0.4287(3) 0.9536(2) 0.0226(8) Uani 1 1 d . . .
H9 H 0.1528 0.4239 0.9657 0.027 Uiso 1 1 calc R . .
C10 C 0.2474(3) 0.5323(3) 0.9179(2) 0.0223(8) Uani 1 1 d . . .
C11 C 0.1644(3) 0.6525(3) 0.8922(2) 0.0224(8) Uani 1 1 d . . .
H11A H 0.1885 0.6896 0.9282 0.027 Uiso 1 1 calc R . .
H11B H 0.0886 0.6466 0.9094 0.027 Uiso 1 1 calc R . .
N12 N 0.1529(2) 0.7300(3) 0.79177(19) 0.0194(6) Uani 1 1 d . . .
H12A H 0.0951 0.8004 0.7802 0.023 Uiso 1 1 calc R . .
H12B H 0.2197 0.7465 0.7788 0.023 Uiso 1 1 calc R . .
C13 C 0.1285(3) 0.6819(3) 0.7273(2) 0.0234(8) Uani 1 1 d . . .
H13A H 0.0499 0.6785 0.7312 0.028 Uiso 1 1 calc R . .
H13B H 0.1827 0.6007 0.7446 0.028 Uiso 1 1 calc R . .
C14 C 0.1402(3) 0.7605(3) 0.6292(2) 0.0196(7) Uani 1 1 d . . .
H14A H 0.1000 0.8445 0.6167 0.024 Uiso 1 1 calc R . .
H14B H 0.2220 0.7493 0.6212 0.024 Uiso 1 1 calc R . .
C15 C 0.0888(3) 0.7280(3) 0.5628(2) 0.0209(8) Uani 1 1 d . . .
H15A H 0.1212 0.6414 0.5822 0.025 Uiso 1 1 calc R . .
H15B H 0.0052 0.7491 0.5660 0.025 Uiso 1 1 calc R . .
N16 N 0.1103(2) 0.7887(2) 0.46468(18) 0.0171(6) Uani 1 1 d . . .
H16 H 0.1884 0.7594 0.4615 0.021 Uiso 1 1 calc R . .
C17 C 0.0507(3) 0.7545(4) 0.4053(2) 0.0248(8) Uani 1 1 d . . .
H17A H -0.0321 0.7790 0.4121 0.030 Uiso 1 1 calc R . .
H17B H 0.0797 0.6673 0.4280 0.030 Uiso 1 1 calc R . .
C18 C 0.0660(3) 0.8077(3) 0.3045(3) 0.0286(9) Uani 1 1 d . . .
H18A H 0.1478 0.7977 0.2971 0.034 Uiso 1 1 calc R . .
H18B H 0.0215 0.8933 0.2768 0.034 Uiso 1 1 calc R . .
C19 C 0.0248(3) 0.7460(4) 0.2567(3) 0.0351(10) Uani 1 1 d . . .
H19A H 0.0779 0.6637 0.2770 0.042 Uiso 1 1 calc R . .
H19B H -0.0517 0.7433 0.2741 0.042 Uiso 1 1 calc R . .
N20 N 0.0184(3) 0.8086(3) 0.1550(2) 0.0376(9) Uani 1 1 d . . .
H20A H 0.0868 0.8207 0.1404 0.045 Uiso 1 1 calc R . .
H20B H -0.0378 0.8816 0.1361 0.045 Uiso 1 1 calc R . .
C21 C -0.0064(3) 0.7448(4) 0.1020(3) 0.0384(11) Uani 1 1 d . . .
H21A H -0.0857 0.7438 0.1086 0.046 Uiso 1 1 calc R . .
H21B H -0.0011 0.7881 0.0356 0.046 Uiso 1 1 calc R . .
C22 C 0.0740(3) 0.6215(4) 0.1346(3) 0.0307(9) Uani 1 1 d . . .
C23 C 0.0485(3) 0.5217(5) 0.1791(3) 0.0410(11) Uani 1 1 d . . .
H23 H -0.0261 0.5221 0.1944 0.049 Uiso 1 1 calc R . .
C24 C 0.1422(3) 0.4175(4) 0.2006(3) 0.0343(10) Uani 1 1 d . . .
H24 H 0.1372 0.3407 0.2307 0.041 Uiso 1 1 calc R . .
C25 C 0.2407(3) 0.4380(3) 0.1740(2) 0.0202(7) Uani 1 1 d . . .
C26 C 0.3549(3) 0.3490(3) 0.1825(2) 0.0214(8) Uani 1 1 d . . .
H26A H 0.3902 0.3771 0.1245 0.026 Uiso 1 1 calc R . .
H26B H 0.3449 0.2739 0.1902 0.026 Uiso 1 1 calc R . .
N27 N 0.4341(2) 0.3260(2) 0.26219(18) 0.0165(6) Uani 1 1 d . . .
H27A H 0.5044 0.2744 0.2614 0.020 Uiso 1 1 calc R . .
H27B H 0.4439 0.3959 0.2541 0.020 Uiso 1 1 calc R . .
C28 C 0.3948(3) 0.2768(3) 0.3538(2) 0.0193(7) Uani 1 1 d . . .
H28A H 0.3761 0.2060 0.3612 0.023 Uiso 1 1 calc R . .
H28B H 0.3249 0.3360 0.3593 0.023 Uiso 1 1 calc R . .
C29 C 0.4891(3) 0.2438(3) 0.4285(2) 0.0189(7) Uani 1 1 d . . .
H29A H 0.5520 0.1724 0.4319 0.023 Uiso 1 1 calc R . .
H29B H 0.5205 0.3089 0.4121 0.023 Uiso 1 1 calc R . .
C30 C 0.4449(3) 0.2202(3) 0.5209(2) 0.0224(8) Uani 1 1 d . . .
H30A H 0.4161 0.1532 0.5381 0.027 Uiso 1 1 calc R . .
H30B H 0.3802 0.2905 0.5168 0.027 Uiso 1 1 calc R . .
C31 C 0.6220(3) 0.0723(3) 0.6192(3) 0.0238(8) Uani 1 1 d . . .
H31A H 0.5834 0.0133 0.6405 0.036 Uiso 1 1 calc R . .
H31B H 0.6790 0.0553 0.6687 0.036 Uiso 1 1 calc R . .
H31C H 0.6601 0.0693 0.5648 0.036 Uiso 1 1 calc R . .
C32 C 0.0768(3) 0.9181(3) 0.4314(3) 0.0279(9) Uani 1 1 d . . .
H32A H -0.0059 0.9518 0.4316 0.042 Uiso 1 1 calc R . .
H32B H 0.0969 0.9514 0.3683 0.042 Uiso 1 1 calc R . .
H32C H 0.1173 0.9370 0.4721 0.042 Uiso 1 1 calc R . .
Si1A Si 0.30106(9) 0.95000(9) 0.70159(8) 0.0254(3) Uani 1 1 d . . .
F1A F 0.16489(18) 0.95951(19) 0.71546(17) 0.0331(5) Uani 1 1 d . . .
F2A F 0.33662(18) 0.79878(18) 0.73847(16) 0.0303(5) Uani 1 1 d . . .
F3A F 0.32247(19) 0.9290(2) 0.81240(16) 0.0359(6) Uani 1 1 d . . .
F4A F 0.43919(19) 0.9304(2) 0.69162(19) 0.0391(6) Uani 1 1 d . . .
F5A F 0.2683(2) 1.09461(19) 0.66760(17) 0.0367(6) Uani 1 1 d . . .
F6A F 0.2778(2) 0.9656(2) 0.59256(17) 0.0426(6) Uani 1 1 d . . .
F1 F 0.67137(16) 0.31813(17) 0.53260(13) 0.0210(4) Uani 1 1 d . . .
F2 F 0.55319(16) 0.48041(17) 0.73884(13) 0.0204(4) Uani 1 1 d . . .
O1 O 0.7993(2) 0.1292(2) 0.90941(17) 0.0270(6) Uani 1 1 d . . .
H1OA H 0.8191 0.1033 0.9635 0.032 Uiso 1 1 d R . .
H1OB H 0.7945 0.0770 0.8975 0.032 Uiso 1 1 d R . .
O2 O -0.1336(2) 1.0421(2) 0.09002(19) 0.0351(7) Uani 1 1 d . . .
H2OA H -0.0960 1.0799 0.0937 0.042 Uiso 1 1 d R . .
H2OB H -0.1825 1.0475 0.1236 0.042 Uiso 1 1 d R . .
O3 O 0.2561(2) 1.1745(2) 0.81295(19) 0.0325(6) Uani 1 1 d . . .
H3OA H 0.2616 1.1289 0.7901 0.039 Uiso 1 1 d R . .
H3OB H 0.2852 1.1325 0.8648 0.039 Uiso 1 1 d R . .
O4 O 0.6359(2) 0.4907(2) 0.35793(18) 0.0334(7) Uani 1 1 d . . .
H4OA H 0.6412 0.4352 0.4057 0.040 Uiso 1 1 d R . .
H4OB H 0.5832 0.4949 0.3275 0.040 Uiso 1 1 d R . .
O5 O 0.7009(2) 0.4609(3) 0.6111(2) 0.0366(7) Uani 1 1 d . . .
H5OA H 0.6844 0.4248 0.5862 0.044 Uiso 1 1 d R . .
H5OB H 0.6575 0.4564 0.6497 0.044 Uiso 1 1 d R . .
O6 O 0.6262(4) 0.9746(3) 1.0129(3) 0.0743(12) Uani 1 1 d . . .
H6OA H 0.6827 0.9740 0.9873 0.089 Uiso 1 1 d R . .
H6OB H 0.5822 0.9955 1.0454 0.089 Uiso 1 1 d R . .
O7 O 0.5371(3) 0.9466(3) 0.8634(3) 0.0697(11) Uani 1 1 d . . .
H7OA H 0.5614 0.9547 0.9055 0.084 Uiso 1 1 d R . .
H7OB H 0.6015 0.9119 0.8589 0.084 Uiso 1 1 d R . .
O8 O 0.8025(3) 0.5825(6) 0.2755(17) 0.030(5) Uani 0.25(5) 1 d P A 1
H8OA H 0.7854 0.6525 0.2473 0.036 Uiso 0.25(5) 1 d PR A 1
H8OB H 0.7540 0.5549 0.2971 0.036 Uiso 0.25(5) 1 d PR A 1
O8' O 0.7991(3) 0.5929(6) 0.3146(17) 0.059(5) Uani 0.75(5) 1 d PR A 2
H8OC H 0.7832 0.6591 0.2760 0.070 Uiso 0.75(5) 1 d PR A 2
H8OD H 0.7511 0.5621 0.3253 0.070 Uiso 0.75(5) 1 d PR A 2

loop_
_atom_site_aniso_label
_atom_site_aniso_U_11
_atom_site_aniso_U_22
_atom_site_aniso_U_33
_atom_site_aniso_U_23
_atom_site_aniso_U_13
_atom_site_aniso_U_12
S1 0.0206(4) 0.0255(5) 0.0199(4) -0.0084(4) 0.0042(3) -0.0125(4)
S2 0.0197(4) 0.0300(5) 0.0154(4) -0.0075(4) 0.0018(3) -0.0050(4)
N1 0.0173(14) 0.0243(15) 0.0134(14) -0.0093(12) 0.0025(11) -0.0099(12)
C2 0.0195(17) 0.032(2) 0.0141(17) -0.0091(15) 0.0067(14) -0.0109(15)
C3 0.0190(17) 0.0222(17) 0.0130(16) -0.0062(14) 0.0014(13) -0.0082(14)
C4 0.0149(16) 0.0206(17) 0.0134(16) -0.0038(14) -0.0002(13) -0.0067(14)
N5 0.0200(14) 0.0224(15) 0.0120(14) -0.0067(12) -0.0005(11) -0.0096(12)
C6 0.0280(19) 0.0280(19) 0.0095(16) -0.0052(14) -0.0004(14) -0.0106(16)
C7 0.0288(19) 0.0224(18) 0.0107(16) -0.0075(14) 0.0043(14) -0.0124(15)
C8 0.034(2) 0.029(2) 0.0147(17) -0.0090(15) 0.0047(15) -0.0192(17)
C9 0.0181(17) 0.035(2) 0.0152(17) -0.0084(16) 0.0032(14) -0.0132(16)
C10 0.0227(18) 0.031(2) 0.0141(17) -0.0083(15) 0.0016(14) -0.0118(16)
C11 0.0255(19) 0.033(2) 0.0110(16) -0.0088(15) 0.0046(14) -0.0130(16)
N12 0.0178(14) 0.0288(16) 0.0132(14) -0.0081(12) 0.0043(11) -0.0107(13)
C13 0.030(2) 0.032(2) 0.0137(17) -0.0074(15) -0.0010(14) -0.0188(17)
C14 0.0224(18) 0.0215(18) 0.0139(17) -0.0057(14) -0.0003(14) -0.0079(14)
C15 0.0209(18) 0.0252(19) 0.0127(17) -0.0035(14) 0.0018(14) -0.0086(15)
N16 0.0162(14) 0.0212(15) 0.0102(14) -0.0046(11) -0.0005(11) -0.0037(12)
C17 0.0203(18) 0.037(2) 0.0207(19) -0.0165(17) 0.0011(14) -0.0079(16)
C18 0.027(2) 0.031(2) 0.0200(19) -0.0125(16) -0.0055(15) 0.0043(16)
C19 0.024(2) 0.060(3) 0.020(2) -0.022(2) -0.0030(16) -0.0036(19)
N20 0.0286(18) 0.048(2) 0.0204(17) -0.0190(16) -0.0110(14) 0.0149(16)
C21 0.0207(19) 0.065(3) 0.029(2) -0.033(2) -0.0063(16) 0.0048(19)
C22 0.0200(19) 0.057(3) 0.0195(19) -0.0244(19) -0.0007(15) -0.0074(18)
C23 0.018(2) 0.072(3) 0.043(3) -0.032(3) 0.0042(18) -0.017(2)
C24 0.028(2) 0.047(3) 0.040(2) -0.022(2) 0.0021(18) -0.0223(19)
C25 0.0215(18) 0.0299(19) 0.0113(16) -0.0087(15) -0.0018(13) -0.0108(15)
C26 0.0243(18) 0.031(2) 0.0141(17) -0.0129(15) 0.0028(14) -0.0119(16)
N27 0.0184(14) 0.0203(15) 0.0136(14) -0.0089(12) 0.0026(11) -0.0077(12)
C28 0.0226(18) 0.0254(18) 0.0159(17) -0.0102(15) 0.0032(14) -0.0135(15)
C29 0.0205(17) 0.0274(19) 0.0129(16) -0.0098(14) 0.0018(13) -0.0114(15)
C30 0.0196(18) 0.036(2) 0.0144(17) -0.0088(15) -0.0001(14) -0.0139(16)
C31 0.0185(18) 0.0268(19) 0.0242(19) -0.0094(16) 0.0027(15) -0.0066(15)
C32 0.033(2) 0.0218(19) 0.0186(18) -0.0041(15) 0.0002(16) -0.0017(16)
Si1A 0.0240(5) 0.0224(5) 0.0364(6) -0.0156(5) 0.0127(4) -0.0127(4)
F1A 0.0225(11) 0.0257(12) 0.0503(15) -0.0156(11) 0.0049(10) -0.0073(9)
F2A 0.0237(11) 0.0197(11) 0.0499(15) -0.0149(10) 0.0090(10) -0.0102(9)
F3A 0.0318(12) 0.0403(14) 0.0390(14) -0.0218(11) 0.0088(10) -0.0098(11)
F4A 0.0306(13) 0.0373(13) 0.0657(17) -0.0299(13) 0.0275(12) -0.0226(11)
F5A 0.0418(14) 0.0244(12) 0.0506(15) -0.0186(11) 0.0210(12) -0.0168(10)
F6A 0.0555(16) 0.0347(14) 0.0375(14) -0.0189(11) 0.0081(12) -0.0103(12)
F1 0.0169(10) 0.0247(11) 0.0193(10) -0.0070(8) 0.0020(8) -0.0072(8)
F2 0.0238(10) 0.0209(10) 0.0173(10) -0.0054(8) -0.0005(8) -0.0115(8)
O1 0.0302(14) 0.0275(14) 0.0200(13) -0.0020(11) -0.0056(11) -0.0148(11)
O2 0.0291(15) 0.0398(17) 0.0326(16) -0.0177(13) 0.0030(12) -0.0032(13)
O3 0.0294(15) 0.0310(15) 0.0355(16) -0.0131(13) 0.0010(12) -0.0088(12)
O4 0.0300(15) 0.0373(16) 0.0217(14) 0.0071(12) -0.0098(11) -0.0208(13)
O5 0.0350(16) 0.0453(18) 0.0508(19) -0.0334(15) 0.0218(14) -0.0246(14)
O6 0.082(3) 0.056(2) 0.064(3) -0.005(2) -0.011(2) -0.020(2)
O7 0.063(3) 0.064(3) 0.069(3) -0.019(2) 0.002(2) -0.017(2)
O8 0.013(6) 0.019(7) 0.039(10) 0.001(5) 0.016(5) -0.001(5)
O8' 0.031(3) 0.034(3) 0.092(10) -0.002(3) 0.005(2) -0.018(2)

loop_
_atom_type_symbol
_atom_type_description
_atom_type_scat_dispersion_real
_atom_type_scat_dispersion_imag
_atom_type_scat_source
C C 0.0033 0.0016 'International Tables Vol C Tables 4.2.6.8 and 6.1.1.4'
H H 0.0000 0.0000 'International Tables Vol C Tables 4.2.6.8 and 6.1.1.4'
N N 0.0061 0.0033 'International Tables Vol C Tables 4.2.6.8 and 6.1.1.4'
O O 0.0106 0.0060 'International Tables Vol C Tables 4.2.6.8 and 6.1.1.4'
F F 0.0171 0.0103 'International Tables Vol C Tables 4.2.6.8 and 6.1.1.4'
Si Si 0.0817 0.0704 'International Tables Vol C Tables 4.2.6.8 and 6.1.1.4'
S S 0.1246 0.1234 'International Tables Vol C Tables 4.2.6.8 and 6.1.1.4'

loop_
_geom_angle_atom_site_label_1
_geom_angle_atom_site_label_2
_geom_angle_atom_site_label_3
_geom_angle
C7 S1 C10 92.04(18)
C22 S2 C25 92.3(2)
C31 N1 C2 111.9(3)
C31 N1 C30 111.4(3)
C2 N1 C30 110.0(3)
C31 N1 H1 107.8
C2 N1 H1 107.8
C30 N1 H1 107.8
N1 C2 C3 111.6(3)
N1 C2 H2A 109.3
C3 C2 H2A 109.3
N1 C2 H2B 109.3
C3 C2 H2B 109.3
H2A C2 H2B 108.0
C2 C3 C4 110.1(3)
C2 C3 H3A 109.6
C4 C3 H3A 109.6
C2 C3 H3B 109.6
C4 C3 H3B 109.6
H3A C3 H3B 108.2
N5 C4 C3 109.1(3)
N5 C4 H4A 109.9
C3 C4 H4A 109.9
N5 C4 H4B 109.9
C3 C4 H4B 109.9
H4A C4 H4B 108.3
C4 N5 C6 114.4(3)
C4 N5 H5A 108.7
C6 N5 H5A 108.7
C4 N5 H5B 108.7
C6 N5 H5B 108.7
H5A N5 H5B 107.6
C7 C6 N5 112.9(3)
C7 C6 H6A 109.0
N5 C6 H6A 109.0
C7 C6 H6B 109.0
N5 C6 H6B 109.0
H6A C6 H6B 107.8
C8 C7 C6 127.5(3)
C8 C7 S1 110.8(3)
C6 C7 S1 121.7(3)
C7 C8 C9 113.1(3)
C7 C8 H8 123.4
C9 C8 H8 123.4
C10 C9 C8 114.0(3)
C10 C9 H9 123.0
C8 C9 H9 123.0
C9 C10 C11 127.8(3)
C9 C10 S1 110.1(3)
C11 C10 S1 122.2(3)
C10 C11 N12 113.4(3)
C10 C11 H11A 108.9
N12 C11 H11A 108.9
C10 C11 H11B 108.9
N12 C11 H11B 108.9
H11A C11 H11B 107.7
C13 N12 C11 116.0(3)
C13 N12 H12A 108.3
C11 N12 H12A 108.3
C13 N12 H12B 108.3
C11 N12 H12B 108.3
H12A N12 H12B 107.4
N12 C13 C14 109.5(3)
N12 C13 H13A 109.8
C14 C13 H13A 109.8
N12 C13 H13B 109.8
C14 C13 H13B 109.8
H13A C13 H13B 108.2
C15 C14 C13 108.7(3)
C15 C14 H14A 110.0
C13 C14 H14A 110.0
C15 C14 H14B 110.0
C13 C14 H14B 110.0
H14A C14 H14B 108.3
N16 C15 C14 113.0(3)
N16 C15 H15A 109.0
C14 C15 H15A 109.0
N16 C15 H15B 109.0
C14 C15 H15B 109.0
H15A C15 H15B 107.8
C32 N16 C17 111.9(3)
C32 N16 C15 113.8(3)
C17 N16 C15 108.0(3)
C32 N16 H16 107.6
C17 N16 H16 107.6
C15 N16 H16 107.6
N16 C17 C18 114.1(3)
N16 C17 H17A 108.7
C18 C17 H17A 108.7
N16 C17 H17B 108.7
C18 C17 H17B 108.7
H17A C17 H17B 107.6
C17 C18 C19 108.4(3)
C17 C18 H18A 110.0
C19 C18 H18A 110.0
C17 C18 H18B 110.0
C19 C18 H18B 110.0
H18A C18 H18B 108.4
N20 C19 C18 110.7(4)
N20 C19 H19A 109.5
C18 C19 H19A 109.5
N20 C19 H19B 109.5
C18 C19 H19B 109.5
H19A C19 H19B 108.1
C19 N20 C21 114.4(4)
C19 N20 H20A 108.7
C21 N20 H20A 108.7
C19 N20 H20B 108.7
C21 N20 H20B 108.7
H20A N20 H20B 107.6
C22 C21 N20 112.2(3)
C22 C21 H21A 109.2
N20 C21 H21A 109.2
C22 C21 H21B 109.2
N20 C21 H21B 109.2
H21A C21 H21B 107.9
C23 C22 C21 126.7(4)
C23 C22 S2 110.3(3)
C21 C22 S2 123.0(4)
C22 C23 C24 113.9(4)
C22 C23 H23 123.0
C24 C23 H23 123.0
C25 C24 C23 112.9(4)
C25 C24 H24 123.5
C23 C24 H24 123.5
C24 C25 C26 127.5(4)
C24 C25 S2 110.5(3)
C26 C25 S2 121.9(3)
C25 C26 N27 112.8(3)
C25 C26 H26A 109.0
N27 C26 H26A 109.0
C25 C26 H26B 109.0
N27 C26 H26B 109.0
H26A C26 H26B 107.8
C28 N27 C26 114.6(3)
C28 N27 H27A 108.6
C26 N27 H27A 108.6
C28 N27 H27B 108.6
C26 N27 H27B 108.6
H27A N27 H27B 107.6
N27 C28 C29 109.1(3)
N27 C28 H28A 109.9
C29 C28 H28A 109.9
N27 C28 H28B 109.9
C29 C28 H28B 109.9
H28A C28 H28B 108.3
C30 C29 C28 111.1(3)
C30 C29 H29A 109.4
C28 C29 H29A 109.4
C30 C29 H29B 109.4
C28 C29 H29B 109.4
H29A C29 H29B 108.0
C29 C30 N1 111.5(3)
C29 C30 H30A 109.3
N1 C30 H30A 109.3
C29 C30 H30B 109.3
N1 C30 H30B 109.3
H30A C30 H30B 108.0
N1 C31 H31A 109.5
N1 C31 H31B 109.5
H31A C31 H31B 109.5
N1 C31 H31C 109.5
H31A C31 H31C 109.5
H31B C31 H31C 109.5
N16 C32 H32A 109.5
N16 C32 H32B 109.5
H32A C32 H32B 109.5
N16 C32 H32C 109.5
H32A C32 H32C 109.5
H32B C32 H32C 109.5
F5A Si1A F4A 92.26(12)
F5A Si1A F1A 91.62(12)
F4A Si1A F1A 176.04(13)
F5A Si1A F6A 91.91(13)
F4A Si1A F6A 91.30(14)
F1A Si1A F6A 89.38(14)
F5A Si1A F3A 90.30(13)
F4A Si1A F3A 89.92(13)
F1A Si1A F3A 89.26(13)
F6A Si1A F3A 177.44(14)
F5A Si1A F2A 179.11(15)
F4A Si1A F2A 87.28(11)
F1A Si1A F2A 88.83(11)
F6A Si1A F2A 88.87(12)
F3A Si1A F2A 88.93(12)
H1OA O1 H1OB 108.6
H2OA O2 H2OB 107.2
H3OA O3 H3OB 103.3
H4OA O4 H4OB 103.9
H5OA O5 H5OB 101.1
H6OA O6 H6OB 151.2
H7OA O7 H7OB 88.1
H8OA O8 H8OB 119.5
H8OC O8' H8OD 119.0

loop_
_geom_bond_atom_site_label_1
_geom_bond_atom_site_label_2
_geom_bond_distance
S1 C7 1.725(4)
S1 C10 1.734(4)
S2 C22 1.716(4)
S2 C25 1.720(4)
N1 C31 1.482(4)
N1 C2 1.499(4)
N1 C30 1.502(4)
N1 H1 0.9300
C2 C3 1.506(5)
C2 H2A 0.9900
C2 H2B 0.9900
C3 C4 1.519(5)
C3 H3A 0.9900
C3 H3B 0.9900
C4 N5 1.498(4)
C4 H4A 0.9900
C4 H4B 0.9900
N5 C6 1.501(4)
N5 H5A 0.9200
N5 H5B 0.9200
C6 C7 1.496(5)
C6 H6A 0.9900
C6 H6B 0.9900
C7 C8 1.356(5)
C8 C9 1.406(5)
C8 H8 0.9500
C9 C10 1.354(5)
C9 H9 0.9500
C10 C11 1.476(5)
C11 N12 1.491(4)
C11 H11A 0.9900
C11 H11B 0.9900
N12 C13 1.481(4)
N12 H12A 0.9200
N12 H12B 0.9200
C13 C14 1.520(5)
C13 H13A 0.9900
C13 H13B 0.9900
C14 C15 1.508(5)
C14 H14A 0.9900
C14 H14B 0.9900
C15 N16 1.500(4)
C15 H15A 0.9900
C15 H15B 0.9900
N16 C32 1.475(4)
N16 C17 1.493(4)
N16 H16 0.9300
C17 C18 1.503(5)
C17 H17A 0.9900
C17 H17B 0.9900
C18 C19 1.508(6)
C18 H18A 0.9900
C18 H18B 0.9900
C19 N20 1.481(5)
C19 H19A 0.9900
C19 H19B 0.9900
N20 C21 1.499(5)
N20 H20A 0.9200
N20 H20B 0.9200
C21 C22 1.485(6)
C21 H21A 0.9900
C21 H21B 0.9900
C22 C23 1.351(7)
C23 C24 1.403(6)
C23 H23 0.9500
C24 C25 1.354(5)
C24 H24 0.9500
C25 C26 1.488(5)
C26 N27 1.497(4)
C26 H26A 0.9900
C26 H26B 0.9900
N27 C28 1.475(4)
N27 H27A 0.9200
N27 H27B 0.9200
C28 C29 1.521(5)
C28 H28A 0.9900
C28 H28B 0.9900
C29 C30 1.498(5)
C29 H29A 0.9900
C29 H29B 0.9900
C30 H30A 0.9900
C30 H30B 0.9900
C31 H31A 0.9800
C31 H31B 0.9800
C31 H31C 0.9800
C32 H32A 0.9800
C32 H32B 0.9800
C32 H32C 0.9800
Si1A F5A 1.659(2)
Si1A F4A 1.663(2)
Si1A F1A 1.669(2)
Si1A F6A 1.682(3)
Si1A F3A 1.684(3)
Si1A F2A 1.731(2)
O1 H1OA 0.8000
O1 H1OB 0.8001
O2 H2OA 0.8000
O2 H2OB 0.8001
O3 H3OA 0.8000
O3 H3OB 0.8000
O4 H4OA 0.8000
O4 H4OB 0.8001
O5 H5OA 0.8000
O5 H5OB 0.7999
O6 H6OA 0.7999
O6 H6OB 0.7999
O7 H7OA 0.8001
O7 H7OB 0.8000
O8 H8OA 0.8001
O8 H8OB 0.8000
O8' H8OC 0.8000
O8' H8OD 0.8001

loop_
_geom_hbond_atom_site_label_D
_geom_hbond_atom_site_label_H
_geom_hbond_atom_site_label_A
_geom_hbond_distance_DH
_geom_hbond_distance_HA
_geom_hbond_distance_DA
_geom_hbond_angle_DHA
_geom_hbond_site_symmetry_A
N1 H1 F1 0.93 1.71 2.628(3) 166.7 .
N5 H5A F2 0.92 1.71 2.614(3) 165.7 .
N5 H5B O1 0.92 1.78 2.698(4) 173.5 .
N12 H12A F1A 0.92 2.36 2.813(4) 110.4 .
N12 H12B F2A 0.92 1.79 2.708(4) 171.1 .
N16 H16 F1 0.93 1.69 2.614(3) 169.6 2_666
N20 H20A O1 0.92 1.78 2.685(5) 167.5 2_666
N20 H20B O2 0.92 1.90 2.808(4) 170.4 .
N27 H27A F2A 0.92 1.90 2.793(3) 163.9 2_666
N27 H27A F4A 0.92 2.34 3.004(4) 128.7 2_666
N27 H27B F2 0.92 1.68 2.587(3) 167.0 2_666
O1 H1OA O2 0.80 1.87 2.671(4) 179.5 1_646
O2 H2OB F3A 0.80 1.99 2.777(4) 170.1 2_576
O2 H2OB F1A 0.80 2.53 3.092(4) 128.2 2_576
O3 H3OA F5A 0.80 2.16 2.872(4) 149.0 .
O3 H3OA F3A 0.80 2.36 3.059(4) 146.6 .
O3 H3OB O6 0.80 1.98 2.774(5) 173.5 2_677
O4 H4OA F1 0.80 1.94 2.724(3) 166.7 .
O4 H4OB F2 0.80 1.89 2.684(3) 172.5 2_666
O4 H4OA F1 0.80 1.94 2.724(3) 166.7 .
O5 H5OB F2 0.80 1.94 2.724(3) 167.1 .
O6 H6OB O7 0.80 2.21 3.011(6) 179.1 2_677
O7 H7OA O6 0.80 2.05 2.848(6) 179.2 .
O8 H8OA O3 0.80 1.97 2.767(6) 175.7 2_676
O8 H8OB O4 0.80 1.96 2.759(8) 175.6 .
O8' H8OC O3 0.80 1.97 2.772(6) 176.5 2_676
O8' H8OD O4 0.80 1.90 2.702(5) 176.3 .

loop_
_geom_torsion_atom_site_label_1
_geom_torsion_atom_site_label_2
_geom_torsion_atom_site_label_3
_geom_torsion_atom_site_label_4
_geom_torsion
C31 N1 C2 C3 74.4(4)
C30 N1 C2 C3 -161.1(3)
N1 C2 C3 C4 179.1(3)
C2 C3 C4 N5 -167.6(3)
C3 C4 N5 C6 -171.5(3)
C4 N5 C6 C7 -61.3(4)
N5 C6 C7 C8 105.1(4)
N5 C6 C7 S1 -77.0(4)
C10 S1 C7 C8 -1.1(3)
C10 S1 C7 C6 -179.3(3)
C6 C7 C8 C9 179.1(3)
S1 C7 C8 C9 1.1(4)
C7 C8 C9 C10 -0.4(5)
C8 C9 C10 C11 -179.8(3)
C8 C9 C10 S1 -0.5(4)
C7 S1 C10 C9 0.9(3)
C7 S1 C10 C11 -179.7(3)
C9 C10 C11 N12 -117.3(4)
S1 C10 C11 N12 63.5(4)
C10 C11 N12 C13 52.7(4)
C11 N12 C13 C14 -170.0(3)
N12 C13 C14 C15 -166.8(3)
C13 C14 C15 N16 -172.0(3)
C14 C15 N16 C32 -52.3(4)
C14 C15 N16 C17 -177.2(3)
C32 N16 C17 C18 54.8(4)
C15 N16 C17 C18 -179.2(3)
N16 C17 C18 C19 167.7(3)
C17 C18 C19 N20 169.8(3)
C18 C19 N20 C21 172.1(3)
C19 N20 C21 C22 -52.9(5)
N20 C21 C22 C23 111.9(5)
N20 C21 C22 S2 -66.6(4)
C25 S2 C22 C23 1.6(3)
C25 S2 C22 C21 -179.7(3)
C21 C22 C23 C24 179.4(4)
S2 C22 C23 C24 -2.0(5)
C22 C23 C24 C25 1.3(5)
C23 C24 C25 C26 -177.4(3)
C23 C24 C25 S2 -0.1(4)
C22 S2 C25 C24 -0.9(3)
C22 S2 C25 C26 176.7(3)
C24 C25 C26 N27 -101.6(4)
S2 C25 C26 N27 81.3(3)
C25 C26 N27 C28 62.1(4)
C26 N27 C28 C29 173.0(3)
N27 C28 C29 C30 166.8(3)
C28 C29 C30 N1 -178.0(3)
C31 N1 C30 C29 -72.6(4)
C2 N1 C30 C29 162.7(3)

loop_
_platon_squeeze_void_nr
_platon_squeeze_void_average_x
_platon_squeeze_void_average_y
_platon_squeeze_void_average_z
_platon_squeeze_void_volume
_platon_squeeze_void_count_electrons
_platon_squeeze_void_content
1 0.000 0.500 0.500 239 155 ' '
